data_4301914
loop_
_publ_author_name
'Francesco Caruso'
'Miguel A. Mart\'inez'
'Miriam Rossi'
'Alexander Goldberg'
'M. Elizabeth Chac\'on Villalba'
'Pedro J. Aymonino'

_publ_contact_author_email caruso@vassar.edu
_publ_section_title
;
Crystal and Molecular Structure of Manganese(II) Lapacholate, a Novel
Polymeric Species Undergoing Temperature-Reversible Metal to Ligand
Electron Transfer
;
_journal_name_full 'Inorganic Chemistry'
_journal_page_first 3529
_journal_page_last 3534
_journal_paper_doi 10.1021/ic8015194
_journal_volume 48
_journal_year 2009
_chemical_formula_sum 'C30 H26 Mn O6'
_chemical_formula_weight 537.45
_chemical_name_common 'Manganese dilapacholate '
_chemical_name_systematic
; 
 Bis-(2-hydroxy-3-(3-methyl-2-butenyl)-
1,4-naphtoquinonate)manganese(II) 
;
_space_group_IT_number 92
_symmetry_cell_setting tetragonal
_symmetry_space_group_name_Hall 'P 4abw 2nw'
_symmetry_space_group_name_H-M 'P 41 21 2'
_atom_sites_solution_hydrogens geom
_atom_sites_solution_primary direct
_atom_sites_solution_secondary difmap
_audit_creation_method SHELXL-97
_cell_angle_alpha 90.00
_cell_angle_beta 90.00
_cell_angle_gamma 90.00
_cell_formula_units_Z 4
_cell_length_a 13.3505(4)
_cell_length_b 13.3505(4)
_cell_length_c 14.7128(4)
_cell_measurement_reflns_used 2448
_cell_measurement_temperature 296(2)
_cell_measurement_theta_max 22.2
_cell_measurement_theta_min 10.5
_cell_volume 2622.35(13)
_computing_structure_refinement 'SHELXL-97 (Sheldrick, 2008)'
_computing_structure_solution 'SHELXS-97 (Sheldrick, 2008)'
_diffrn_ambient_temperature 296(2)
_diffrn_measured_fraction_theta_full 1.000
_diffrn_measured_fraction_theta_max 1.000
_diffrn_radiation_monochromator graphite
_diffrn_radiation_source 'fine-focus sealed tube'
_diffrn_radiation_type MoK\a
_diffrn_radiation_wavelength 0.71073
_diffrn_reflns_av_R_equivalents 0.0251
_diffrn_reflns_av_sigmaI/netI 0.0158
_diffrn_reflns_limit_h_max 18
_diffrn_reflns_limit_h_min -18
_diffrn_reflns_limit_k_max 18
_diffrn_reflns_limit_k_min -18
_diffrn_reflns_limit_l_max 20
_diffrn_reflns_limit_l_min -20
_diffrn_reflns_number 36304
_diffrn_reflns_theta_full 29.13
_diffrn_reflns_theta_max 29.13
_diffrn_reflns_theta_min 2.06
_exptl_absorpt_coefficient_mu 0.545
_exptl_absorpt_correction_T_max 0.9227
_exptl_absorpt_correction_T_min 0.7875
_exptl_absorpt_correction_type empirical
_exptl_absorpt_process_details sadabs
_exptl_crystal_colour red-brown
_exptl_crystal_density_diffrn 1.361
_exptl_crystal_density_method 'not measured'
_exptl_crystal_description plate
_exptl_crystal_F_000 1116.0
_exptl_crystal_size_max 0.46
_exptl_crystal_size_mid 0.30
_exptl_crystal_size_min 0.15
_refine_diff_density_max 0.185
_refine_diff_density_min -0.161
_refine_diff_density_rms 0.035
_refine_ls_abs_structure_details 'Flack H D (1983), Acta Cryst. A39, 876-881'
_refine_ls_abs_structure_Flack 0.004(16)
_refine_ls_extinction_method none
_refine_ls_goodness_of_fit_ref 1.081
_refine_ls_hydrogen_treatment constr
_refine_ls_matrix_type full
_refine_ls_number_parameters 169
_refine_ls_number_reflns 3540
_refine_ls_number_restraints 0
_refine_ls_restrained_S_all 1.081
_refine_ls_R_factor_all 0.0333
_refine_ls_R_factor_gt 0.0275
_refine_ls_shift/su_max 0.008
_refine_ls_shift/su_mean 0.001
_refine_ls_structure_factor_coef Fsqd
_refine_ls_weighting_details 'calc w=1/[\s^2^(Fo^2^)+(0.0370P)^2^+0.4281P] where P=(Fo^2^+2Fc^2^)/3'
_refine_ls_weighting_scheme calc
_refine_ls_wR_factor_gt 0.0711
_refine_ls_wR_factor_ref 0.0753
_reflns_number_gt 3211
_reflns_number_total 3540
_reflns_threshold_expression >2sigma(I)
_cod_data_source_file ic8015194_si_001.cif
_cod_data_source_block Mn-Lap2_300k
_cod_database_code 4301914

loop_
_symmetry_equiv_pos_as_xyz
'x, y, z'
'-y+1/2, x+1/2, z+1/4'
'y+1/2, -x+1/2, z+3/4'
'x+1/2, -y+1/2, -z+3/4'
'-x+1/2, y+1/2, -z+1/4'
'-x, -y, z+1/2'
'y, x, -z'
'-y, -x, -z+1/2'

loop_
_atom_site_label
_atom_site_type_symbol
_atom_site_fract_x
_atom_site_fract_y
_atom_site_fract_z
_atom_site_U_iso_or_equiv
_atom_site_adp_type
_atom_site_occupancy
_atom_site_symmetry_multiplicity
_atom_site_calc_flag
_atom_site_refinement_flags
_atom_site_disorder_assembly
_atom_site_disorder_group
C1 C 0.42263(10) 0.60161(10) 0.90052(10) 0.0342(3) Uani 1 1 d . . .
C2 C 0.42291(11) 0.70286(11) 0.94737(10) 0.0339(3) Uani 1 1 d . . .
C3 C 0.34856(11) 0.77177(11) 0.92743(10) 0.0355(3) Uani 1 1 d . . .
C4 C 0.26456(11) 0.74361(11) 0.87451(9) 0.0340(3) Uani 1 1 d . . .
C5 C 0.25258(11) 0.63757(11) 0.84319(9) 0.0349(3) Uani 1 1 d . . .
C6 C 0.16360(13) 0.60626(13) 0.80398(12) 0.0460(4) Uani 1 1 d . . .
H6 H 0.1108 0.6511 0.7970 0.055 Uiso 1 1 calc R . .
C7 C 0.15331(15) 0.50786(15) 0.77507(14) 0.0564(5) Uani 1 1 d . . .
H7 H 0.0931 0.4867 0.7498 0.068 Uiso 1 1 calc R . .
C8 C 0.23162(16) 0.44134(15) 0.78357(13) 0.0569(5) Uani 1 1 d . . .
H8 H 0.2242 0.3758 0.7633 0.068 Uiso 1 1 calc R . .
C9 C 0.32095(14) 0.47144(13) 0.82191(12) 0.0477(4) Uani 1 1 d . . .
H9 H 0.3740 0.4266 0.8270 0.057 Uiso 1 1 calc R . .
C10 C 0.33124(11) 0.56918(11) 0.85292(9) 0.0352(3) Uani 1 1 d . . .
C11 C 0.35858(12) 0.87837(13) 0.96076(12) 0.0454(3) Uani 1 1 d . . .
H11B H 0.4280 0.8989 0.9555 0.055 Uiso 1 1 calc R . .
H11A H 0.3190 0.9219 0.9220 0.055 Uiso 1 1 calc R . .
C12 C 0.32512(17) 0.89171(18) 1.05791(14) 0.0626(5) Uani 1 1 d . . .
H12 H 0.3435 0.8415 1.0984 0.075 Uiso 1 1 calc R . .
C13 C 0.27322(19) 0.96581(19) 1.09140(18) 0.0736(6) Uani 1 1 d . . .
C14 C 0.2457(3) 0.9727(3) 1.1901(2) 0.1240(14) Uani 1 1 d . . .
H13A H 0.1743 0.9771 1.1959 0.186 Uiso 1 1 calc R . .
H13B H 0.2761 1.0312 1.2161 0.186 Uiso 1 1 calc R . .
H13C H 0.2693 0.9141 1.2213 0.186 Uiso 1 1 calc R . .
C15 C 0.2320(4) 1.0482(2) 1.0385(3) 0.1548(19) Uani 1 1 d . . .
H15A H 0.1975 1.0936 1.0783 0.232 Uiso 1 1 calc R . .
H15B H 0.1859 1.0223 0.9943 0.232 Uiso 1 1 calc R . .
H15C H 0.2853 1.0829 1.0082 0.232 Uiso 1 1 calc R . .
Mn1 Mn 0.619176(16) 0.619176(16) 1.0000 0.03547(8) Uani 1 2 d S . .
O1 O 0.49851(8) 0.55038(8) 0.90515(9) 0.0456(3) Uani 1 1 d . . .
O2 O 0.49741(7) 0.71947(8) 0.99924(9) 0.0420(2) Uani 1 1 d . . .
O3 O 0.19752(9) 0.80581(9) 0.85459(8) 0.0447(2) Uani 1 1 d . . .

loop_
_atom_site_aniso_label
_atom_site_aniso_U_11
_atom_site_aniso_U_22
_atom_site_aniso_U_33
_atom_site_aniso_U_23
_atom_site_aniso_U_13
_atom_site_aniso_U_12
C1 0.0330(6) 0.0338(7) 0.0359(6) 0.0022(5) 0.0037(5) 0.0020(5)
C2 0.0310(6) 0.0337(7) 0.0371(7) 0.0008(6) 0.0041(6) -0.0011(5)
C3 0.0337(7) 0.0344(7) 0.0385(7) 0.0004(6) 0.0038(6) 0.0013(5)
C4 0.0337(7) 0.0352(7) 0.0331(6) 0.0062(5) 0.0048(5) 0.0020(5)
C5 0.0361(7) 0.0372(8) 0.0315(6) 0.0040(5) 0.0026(5) -0.0013(5)
C6 0.0397(8) 0.0474(9) 0.0510(9) 0.0031(7) -0.0064(7) -0.0008(7)
C7 0.0513(10) 0.0566(10) 0.0613(11) -0.0074(8) -0.0130(8) -0.0090(8)
C8 0.0637(11) 0.0475(10) 0.0594(10) -0.0163(8) -0.0063(9) -0.0059(9)
C9 0.0517(9) 0.0419(8) 0.0496(9) -0.0085(7) -0.0014(7) 0.0054(7)
C10 0.0372(7) 0.0353(7) 0.0329(6) 0.0001(6) 0.0018(6) 0.0002(5)
C11 0.0414(8) 0.0353(7) 0.0597(9) -0.0069(7) 0.0007(7) 0.0027(6)
C12 0.0717(13) 0.0623(12) 0.0539(10) -0.0123(9) -0.0085(10) 0.0096(11)
C13 0.0682(14) 0.0667(14) 0.0860(15) -0.0333(13) 0.0185(12) -0.0093(11)
C14 0.134(3) 0.141(3) 0.097(2) -0.065(2) 0.033(2) -0.018(2)
C15 0.194(4) 0.076(2) 0.194(4) 0.003(2) 0.082(4) 0.060(3)
Mn1 0.02947(9) 0.02947(9) 0.04746(16) 0.00220(10) -0.00220(10) -0.00089(11)
O1 0.0389(5) 0.0383(6) 0.0597(7) -0.0058(5) -0.0046(5) 0.0074(4)
O2 0.0328(5) 0.0398(5) 0.0535(6) -0.0060(5) -0.0049(5) 0.0018(4)
O3 0.0401(6) 0.0425(6) 0.0513(6) 0.0069(5) -0.0025(5) 0.0078(4)

loop_
_atom_type_symbol
_atom_type_description
_atom_type_scat_dispersion_real
_atom_type_scat_dispersion_imag
_atom_type_scat_source
C C 0.0033 0.0016 'International Tables Vol C Tables 4.2.6.8 and 6.1.1.4'
H H 0.0000 0.0000 'International Tables Vol C Tables 4.2.6.8 and 6.1.1.4'
O O 0.0106 0.0060 'International Tables Vol C Tables 4.2.6.8 and 6.1.1.4'
Mn Mn 0.3368 0.7283 'International Tables Vol C Tables 4.2.6.8 and 6.1.1.4'

loop_
_geom_angle_atom_site_label_1
_geom_angle_atom_site_label_2
_geom_angle_atom_site_label_3
_geom_angle
_geom_angle_site_symmetry_1
_geom_angle_site_symmetry_3
_geom_angle_publ_flag
O1 C1 C10 123.24(13) . . ?
O1 C1 C2 118.06(13) . . ?
C10 C1 C2 118.70(12) . . ?
O2 C2 C3 124.83(13) . . ?
O2 C2 C1 115.43(12) . . ?
C3 C2 C1 119.60(13) . . ?
C2 C3 C4 120.51(14) . . ?
C2 C3 C11 119.57(14) . . ?
C4 C3 C11 119.90(13) . . ?
O3 C4 C3 121.15(15) . . ?
O3 C4 C5 118.51(14) . . ?
C3 C4 C5 120.32(12) . . ?
C6 C5 C10 119.31(14) . . ?
C6 C5 C4 120.33(14) . . ?
C10 C5 C4 120.36(13) . . ?
C5 C6 C7 119.88(16) . . ?
C5 C6 H6 120.1 . . ?
C7 C6 H6 120.1 . . ?
C8 C7 C6 120.49(17) . . ?
C8 C7 H7 119.8 . . ?
C6 C7 H7 119.8 . . ?
C7 C8 C9 120.37(17) . . ?
C7 C8 H8 119.8 . . ?
C9 C8 H8 119.8 . . ?
C8 C9 C10 119.58(17) . . ?
C8 C9 H9 120.2 . . ?
C10 C9 H9 120.2 . . ?
C9 C10 C5 120.34(14) . . ?
C9 C10 C1 120.97(14) . . ?
C5 C10 C1 118.62(13) . . ?
C12 C11 C3 113.12(17) . . ?
C12 C11 H11B 109.0 . . ?
C3 C11 H11B 109.0 . . ?
C12 C11 H11A 109.0 . . ?
C3 C11 H11A 109.0 . . ?
H11B C11 H11A 107.8 . . ?
C13 C12 C11 127.2(2) . . ?
C13 C12 H12 116.4 . . ?
C11 C12 H12 116.4 . . ?
C12 C13 C15 124.9(3) . . ?
C12 C13 C14 122.8(3) . . ?
C15 C13 C14 112.2(3) . . ?
C13 C14 H13A 109.5 . . ?
C13 C14 H13B 109.5 . . ?
H13A C14 H13B 109.5 . . ?
C13 C14 H13C 109.5 . . ?
H13A C14 H13C 109.5 . . ?
H13B C14 H13C 109.5 . . ?
C13 C15 H15A 109.5 . . ?
C13 C15 H15B 109.5 . . ?
H15A C15 H15B 109.5 . . ?
C13 C15 H15C 109.5 . . ?
H15A C15 H15C 109.5 . . ?
H15B C15 H15C 109.5 . . ?
O2 Mn1 O2 168.96(6) 7_557 . ?
O2 Mn1 O3 94.41(5) 7_557 2_655 ?
O2 Mn1 O3 93.15(5) . 2_655 ?
O2 Mn1 O3 93.15(5) 7_557 4_566 ?
O2 Mn1 O3 94.41(5) . 4_566 ?
O3 Mn1 O3 93.51(6) 2_655 4_566 ?
O2 Mn1 O1 73.30(4) 7_557 7_557 ?
O2 Mn1 O1 97.99(4) . 7_557 ?
O3 Mn1 O1 95.35(4) 2_655 7_557 ?
O3 Mn1 O1 164.32(4) 4_566 7_557 ?
O2 Mn1 O1 97.99(4) 7_557 . ?
O2 Mn1 O1 73.30(4) . . ?
O3 Mn1 O1 164.32(4) 2_655 . ?
O3 Mn1 O1 95.35(4) 4_566 . ?
O1 Mn1 O1 79.17(6) 7_557 . ?
C1 O1 Mn1 112.75(10) . . ?
C2 O2 Mn1 119.70(9) . . ?
C4 O3 Mn1 146.75(10) . 3_464 ?

loop_
_geom_bond_atom_site_label_1
_geom_bond_atom_site_label_2
_geom_bond_distance
_geom_bond_site_symmetry_2
_geom_bond_publ_flag
C1 O1 1.2241(17) . ?
C1 C10 1.472(2) . ?
C1 C2 1.517(2) . ?
C2 O2 1.2732(18) . ?
C2 C3 1.385(2) . ?
C3 C4 1.416(2) . ?
C3 C11 1.511(2) . ?
C4 O3 1.2556(16) . ?
C4 C5 1.497(2) . ?
C5 C6 1.385(2) . ?
C5 C10 1.399(2) . ?
C6 C7 1.388(3) . ?
C6 H6 0.9300 . ?
C7 C8 1.377(3) . ?
C7 H7 0.9300 . ?
C8 C9 1.379(3) . ?
C8 H8 0.9300 . ?
C9 C10 1.389(2) . ?
C9 H9 0.9300 . ?
C11 C12 1.508(3) . ?
C11 H11B 0.9700 . ?
C11 H11A 0.9700 . ?
C12 C13 1.304(3) . ?
C12 H12 0.9300 . ?
C13 C15 1.455(5) . ?
C13 C14 1.500(4) . ?
C14 H13A 0.9600 . ?
C14 H13B 0.9600 . ?
C14 H13C 0.9600 . ?
C15 H15A 0.9600 . ?
C15 H15B 0.9600 . ?
C15 H15C 0.9600 . ?
Mn1 O2 2.1060(10) 7_557 ?
Mn1 O2 2.1061(10) . ?
Mn1 O3 2.1131(11) 2_655 ?
Mn1 O3 2.1131(11) 4_566 ?
Mn1 O1 2.3208(12) 7_557 ?
Mn1 O1 2.3209(12) . ?
O3 Mn1 2.1130(11) 3_464 ?
